data_4302362
loop_
_publ_author_name
'Otero, Antonio'
'Fern\'andez-Baeza, Juan'
'Tejeda, Juan'
'Lara-S\'anchez, Agust\'in'
'S\'anchez-Molina, Margarita'
'Franco, Sonia'
'L\'opez-Solera, Isabel'
'Rodr\'iguez, Ana M'
'S\'anchez-Barba, Luis F'
'Morante-Zarcero, Sonia'
'Garc\'es, Andr\'es'

_publ_section_title
;
 On the Search for NNO-Donor Enantiopure Scorpionate Ligands and Their
 Coordination to Group 4 Metals
;
_journal_coden_ASTM INOCAJ
_journal_issue 12
_journal_name_full 'Inorganic chemistry'
_journal_page_first 5540
_journal_page_last 5554
_journal_paper_doi 10.1021/ic900352e
_journal_volume 48
_journal_year 2009
_chemical_formula_sum 'C21 H29 Cl3 N4 O Ti'
_chemical_formula_weight 507.73
_space_group_IT_number 19
_symmetry_cell_setting orthorhombic
_symmetry_space_group_name_Hall 'P 2ac 2ab'
_symmetry_space_group_name_H-M 'P 21 21 21'
_atom_sites_solution_hydrogens geom
_atom_sites_solution_primary direct
_atom_sites_solution_secondary difmap
_audit_creation_method SHELXL-97
_cell_angle_alpha 90.00
_cell_angle_beta 90.00
_cell_angle_gamma 90.00
_cell_formula_units_Z 4
_cell_length_a 10.6670(16)
_cell_length_b 13.303(2)
_cell_length_c 17.080(3)
_cell_measurement_temperature 180(2)
_cell_volume 2423.7(7)
_computing_cell_refinement 'Bruker SAINT'
_computing_data_collection 'Bruker APEX'
_computing_data_reduction 'Bruker SHELXTL'
_computing_molecular_graphics 'Bruker SHELXTL'
_computing_publication_material 'Bruker SHELXTL'
_computing_structure_refinement 'SHELXL-97 (Sheldrick, 1997)'
_computing_structure_solution 'SHELXS-97 (Sheldrick, 1990)'
_diffrn_ambient_temperature 180(2)
_diffrn_measured_fraction_theta_full 0.942
_diffrn_measured_fraction_theta_max 0.942
_diffrn_measurement_device_type 'CCD area detector'
_diffrn_measurement_method 'omega scan'
_diffrn_radiation_monochromator graphite
_diffrn_radiation_source 'fine-focus sealed tube'
_diffrn_radiation_type MoK\a
_diffrn_radiation_wavelength 0.71073
_diffrn_reflns_av_R_equivalents 0.0873
_diffrn_reflns_av_sigmaI/netI 0.0954
_diffrn_reflns_limit_h_max 10
_diffrn_reflns_limit_h_min -11
_diffrn_reflns_limit_k_max 11
_diffrn_reflns_limit_k_min -13
_diffrn_reflns_limit_l_max 17
_diffrn_reflns_limit_l_min -18
_diffrn_reflns_number 9910
_diffrn_reflns_theta_full 22.28
_diffrn_reflns_theta_max 22.28
_diffrn_reflns_theta_min 1.94
_exptl_absorpt_coefficient_mu 0.704
_exptl_absorpt_correction_T_max 1
_exptl_absorpt_correction_T_min 0.681671
_exptl_absorpt_correction_type Semi-empirical
_exptl_absorpt_process_details SADABS
_exptl_crystal_colour Colorless
_exptl_crystal_density_diffrn 1.391
_exptl_crystal_density_method 'not measured'
_exptl_crystal_description Plate
_exptl_crystal_F_000 1056
_exptl_crystal_size_max 0.183
_exptl_crystal_size_mid 0.158
_exptl_crystal_size_min 0.067
_refine_diff_density_max 0.310
_refine_diff_density_min -0.340
_refine_diff_density_rms 0.071
_refine_ls_abs_structure_details 'Flack H D (1983), Acta Cryst. A39, 876-881'
_refine_ls_abs_structure_Flack 0.04(7)
_refine_ls_extinction_method none
_refine_ls_goodness_of_fit_ref 1.006
_refine_ls_hydrogen_treatment mixed
_refine_ls_matrix_type full
_refine_ls_number_parameters 277
_refine_ls_number_reflns 2870
_refine_ls_number_restraints 0
_refine_ls_restrained_S_all 1.006
_refine_ls_R_factor_all 0.0755
_refine_ls_R_factor_gt 0.0474
_refine_ls_shift/su_max 0.760
_refine_ls_shift/su_mean 0.020
_refine_ls_structure_factor_coef Fsqd
_refine_ls_weighting_details 'calc w=1/[\s^2^(Fo^2^)+(0.0453P)^2^+0.7380P] where P=(Fo^2^+2Fc^2^)/3'
_refine_ls_weighting_scheme calc
_refine_ls_wR_factor_gt 0.0970
_refine_ls_wR_factor_ref 0.1105
_reflns_number_gt 2161
_reflns_number_total 2870
_reflns_threshold_expression >2sigma(I)
_cod_duplicate_entry 4338578
_cod_data_source_file ic900352e_si_001_1.cif
_cod_data_source_block 24
_cod_depositor_comments
;
The following automatic conversions were performed:

'_symmetry_cell_setting' tag value 'Orthorombic' was replaced with
'orthorhombic' value.

Automatic conversion script
Id: cif_fix_values 1646 2011-03-28 12:23:43Z adriana 
;
_cod_original_cell_volume 2423.8(6)
_cod_database_code 4302362

loop_
_symmetry_equiv_pos_as_xyz
'x, y, z'
'-x+1/2, -y, z+1/2'
'-x, y+1/2, -z+1/2'
'x+1/2, -y+1/2, -z'

loop_
_atom_site_label
_atom_site_type_symbol
_atom_site_fract_x
_atom_site_fract_y
_atom_site_fract_z
_atom_site_U_iso_or_equiv
_atom_site_adp_type
_atom_site_occupancy
_atom_site_symmetry_multiplicity
_atom_site_calc_flag
_atom_site_refinement_flags
_atom_site_disorder_assembly
_atom_site_disorder_group
Ti1 Ti 0.75464(11) 0.23609(9) 0.22390(6) 0.0222(4) Uani 1 1 d . . .
Cl1 Cl 0.68944(17) 0.39038(14) 0.18079(11) 0.0357(5) Uani 1 1 d . . .
Cl2 Cl 0.88194(16) 0.29162(15) 0.32003(10) 0.0360(5) Uani 1 1 d . . .
Cl3 Cl 0.91335(15) 0.22367(14) 0.13130(9) 0.0317(5) Uani 1 1 d . . .
O1 O 0.6206(4) 0.2116(3) 0.2852(2) 0.0222(11) Uani 1 1 d . . .
N1 N 0.6357(5) 0.1602(4) 0.1363(3) 0.0241(15) Uani 1 1 d . . .
N2 N 0.5610(5) 0.0830(4) 0.1612(3) 0.0229(15) Uani 1 1 d . . .
N3 N 0.7991(5) 0.0771(4) 0.2494(3) 0.0196(14) Uani 1 1 d . . .
N4 N 0.6988(5) 0.0109(4) 0.2534(3) 0.0209(14) Uani 1 1 d . . .
C1 C 0.4787(6) 0.0521(6) 0.1048(4) 0.028(2) Uani 1 1 d . . .
C2 C 0.5033(6) 0.1106(6) 0.0412(4) 0.033(2) Uani 1 1 d . . .
H2 H 0.4622 0.1074 -0.0068 0.040 Uiso 1 1 calc R . .
C3 C 0.6013(7) 0.1768(6) 0.0604(4) 0.0264(19) Uani 1 1 d . . .
C4 C 0.6607(6) 0.2555(6) 0.0109(4) 0.034(2) Uani 1 1 d . . .
H4A H 0.6843 0.3116 0.0431 0.041 Uiso 1 1 calc R . .
H4B H 0.6022 0.2774 -0.0282 0.041 Uiso 1 1 calc R . .
H4C H 0.7339 0.2283 -0.0140 0.041 Uiso 1 1 calc R . .
C5 C 0.3873(6) -0.0314(6) 0.1158(4) 0.041(2) Uani 1 1 d . . .
H5A H 0.4303 -0.0898 0.1351 0.049 Uiso 1 1 calc R . .
H5B H 0.3485 -0.0470 0.0665 0.049 Uiso 1 1 calc R . .
H5C H 0.3243 -0.0113 0.1527 0.049 Uiso 1 1 calc R . .
C6 C 0.7379(7) -0.0822(5) 0.2747(4) 0.0238(17) Uani 1 1 d . . .
C7 C 0.8647(7) -0.0756(6) 0.2822(4) 0.031(2) Uani 1 1 d . . .
H7 H 0.9184 -0.1282 0.2951 0.037 Uiso 1 1 calc R . .
C8 C 0.9000(6) 0.0221(6) 0.2674(4) 0.0259(18) Uani 1 1 d . . .
C9 C 0.6523(6) -0.1696(5) 0.2813(4) 0.036(2) Uani 1 1 d . . .
H9A H 0.5887 -0.1555 0.3195 0.043 Uiso 1 1 calc R . .
H9B H 0.6992 -0.2278 0.2973 0.043 Uiso 1 1 calc R . .
H9C H 0.6138 -0.1823 0.2315 0.043 Uiso 1 1 calc R . .
C10 C 1.0299(6) 0.0643(6) 0.2709(5) 0.041(2) Uani 1 1 d . . .
H10A H 1.0501 0.0952 0.2217 0.049 Uiso 1 1 calc R . .
H10B H 1.0884 0.0112 0.2814 0.049 Uiso 1 1 calc R . .
H10C H 1.0345 0.1137 0.3118 0.049 Uiso 1 1 calc R . .
C11 C 0.5727(6) 0.0468(5) 0.2413(3) 0.0179(17) Uani 1 1 d . . .
H11 H 0.5145 -0.0094 0.2488 0.022 Uiso 1 1 calc R . .
C12 C 0.5371(6) 0.1308(5) 0.2975(3) 0.0196(18) Uani 1 1 d . . .
H12 H 0.4529 0.1539 0.2833 0.024 Uiso 1 1 calc R . .
C13 C 0.5336(6) 0.0993(5) 0.3827(4) 0.0227(18) Uani 1 1 d . . .
C14 C 0.6513(7) 0.0747(5) 0.4279(4) 0.030(2) Uani 1 1 d . . .
H14 H 0.7306 0.0772 0.3990 0.036 Uiso 1 1 calc R . .
C15 C 0.6229(8) -0.0222(6) 0.4732(4) 0.041(2) Uani 1 1 d . . .
H15A H 0.5687 -0.0686 0.4455 0.049 Uiso 1 1 calc R . .
H15B H 0.6968 -0.0559 0.4934 0.049 Uiso 1 1 calc R . .
C16 C 0.5552(8) 0.0433(6) 0.5333(4) 0.040(2) Uani 1 1 d . . .
H16 H 0.5612 0.0204 0.5877 0.048 Uiso 1 1 calc R . .
C17 C 0.4241(7) 0.0640(6) 0.5041(4) 0.038(2) Uani 1 1 d . . .
H17A H 0.3732 0.0041 0.5104 0.046 Uiso 1 1 calc R . .
H17B H 0.3868 0.1172 0.5351 0.046 Uiso 1 1 calc R . .
C18 C 0.4254(7) 0.0942(5) 0.4199(4) 0.031(2) Uani 1 1 d . . .
H18 H 0.3510 0.1092 0.3940 0.037 Uiso 1 1 calc R . .
C19 C 0.6479(7) 0.1284(6) 0.5098(4) 0.027(2) Uani 1 1 d . . .
C20 C 0.7734(7) 0.1205(6) 0.5513(4) 0.049(3) Uani 1 1 d . . .
H20A H 0.8345 0.1602 0.5240 0.059 Uiso 1 1 calc R . .
H20B H 0.8000 0.0515 0.5522 0.059 Uiso 1 1 calc R . .
H20C H 0.7651 0.1447 0.6040 0.059 Uiso 1 1 calc R . .
C21 C 0.6079(6) 0.2349(6) 0.5135(4) 0.037(2) Uani 1 1 d . . .
H21A H 0.6015 0.2554 0.5673 0.045 Uiso 1 1 calc R . .
H21B H 0.5278 0.2422 0.4885 0.045 Uiso 1 1 calc R . .
H21C H 0.6684 0.2762 0.4872 0.045 Uiso 1 1 calc R . .

loop_
_atom_site_aniso_label
_atom_site_aniso_U_11
_atom_site_aniso_U_22
_atom_site_aniso_U_33
_atom_site_aniso_U_23
_atom_site_aniso_U_13
_atom_site_aniso_U_12
Ti1 0.0206(7) 0.0232(9) 0.0229(6) -0.0008(6) 0.0010(6) -0.0018(7)
Cl1 0.0367(11) 0.0249(13) 0.0457(12) 0.0052(11) 0.0018(10) 0.0013(9)
Cl2 0.0347(11) 0.0436(14) 0.0298(10) -0.0090(10) -0.0071(9) -0.0060(10)
Cl3 0.0275(10) 0.0390(13) 0.0286(10) 0.0002(10) 0.0061(8) -0.0031(10)
O1 0.025(3) 0.017(3) 0.024(2) 0.000(2) 0.000(2) 0.001(2)
N1 0.030(3) 0.017(4) 0.026(4) 0.004(3) 0.002(3) 0.002(3)
N2 0.018(3) 0.024(4) 0.027(4) 0.005(3) 0.000(3) -0.004(3)
N3 0.020(3) 0.019(4) 0.020(3) 0.003(3) 0.001(3) -0.006(3)
N4 0.015(3) 0.019(4) 0.029(4) 0.004(3) 0.001(3) 0.004(3)
C1 0.019(4) 0.034(6) 0.030(4) -0.003(4) -0.004(4) -0.002(4)
C2 0.032(5) 0.039(6) 0.029(5) 0.003(4) -0.006(4) -0.008(4)
C3 0.026(4) 0.031(5) 0.022(4) 0.004(4) -0.005(4) 0.005(4)
C4 0.039(5) 0.041(6) 0.023(4) 0.003(4) 0.000(3) 0.001(4)
C5 0.033(5) 0.054(6) 0.035(5) 0.005(4) -0.011(4) -0.015(5)
C6 0.029(5) 0.020(5) 0.022(4) -0.002(4) -0.003(4) 0.002(4)
C7 0.028(5) 0.021(6) 0.044(5) 0.003(4) -0.002(4) 0.007(4)
C8 0.022(5) 0.025(5) 0.031(4) 0.001(4) 0.008(4) 0.007(4)
C9 0.041(5) 0.028(5) 0.038(4) 0.003(4) 0.000(4) 0.005(4)
C10 0.021(4) 0.040(6) 0.061(5) 0.007(5) -0.008(4) 0.001(4)
C11 0.022(4) 0.015(5) 0.017(4) 0.001(3) -0.002(3) 0.001(3)
C12 0.013(4) 0.017(5) 0.030(4) 0.003(4) -0.003(3) 0.002(3)
C13 0.024(4) 0.016(5) 0.028(4) -0.002(4) 0.005(4) -0.001(4)
C14 0.036(5) 0.030(6) 0.025(4) 0.011(4) 0.003(4) -0.001(4)
C15 0.059(6) 0.027(6) 0.036(5) 0.011(4) -0.001(4) 0.013(5)
C16 0.067(6) 0.034(6) 0.019(4) 0.001(4) 0.000(4) 0.004(5)
C17 0.046(5) 0.037(6) 0.032(5) -0.008(4) 0.013(4) -0.011(4)
C18 0.026(4) 0.035(6) 0.032(5) -0.006(4) 0.007(4) -0.004(4)
C19 0.039(5) 0.028(6) 0.014(4) 0.004(4) 0.005(4) -0.003(4)
C20 0.053(6) 0.058(7) 0.038(5) 0.005(4) -0.016(4) 0.009(5)
C21 0.043(5) 0.035(6) 0.034(4) -0.002(4) 0.000(4) -0.010(5)

loop_
_atom_type_symbol
_atom_type_description
_atom_type_scat_dispersion_real
_atom_type_scat_dispersion_imag
_atom_type_scat_source
C C 0.0033 0.0016 'International Tables Vol C Tables 4.2.6.8 and 6.1.1.4'
H H 0.0000 0.0000 'International Tables Vol C Tables 4.2.6.8 and 6.1.1.4'
N N 0.0061 0.0033 'International Tables Vol C Tables 4.2.6.8 and 6.1.1.4'
O O 0.0106 0.0060 'International Tables Vol C Tables 4.2.6.8 and 6.1.1.4'
Cl Cl 0.1484 0.1585 'International Tables Vol C Tables 4.2.6.8 and 6.1.1.4'
Ti Ti 0.2776 0.4457 'International Tables Vol C Tables 4.2.6.8 and 6.1.1.4'

loop_
_geom_angle_atom_site_label_1
_geom_angle_atom_site_label_2
_geom_angle_atom_site_label_3
_geom_angle
_geom_angle_site_symmetry_1
_geom_angle_site_symmetry_3
_geom_angle_publ_flag
O1 Ti1 N1 81.64(19) . . ?
O1 Ti1 N3 83.3(2) . . ?
N1 Ti1 N3 79.6(2) . . ?
O1 Ti1 Cl2 96.56(14) . . ?
N1 Ti1 Cl2 171.86(17) . . ?
N3 Ti1 Cl2 92.34(15) . . ?
O1 Ti1 Cl1 96.18(15) . . ?
N1 Ti1 Cl1 91.00(16) . . ?
N3 Ti1 Cl1 170.55(15) . . ?
Cl2 Ti1 Cl1 97.09(9) . . ?
O1 Ti1 Cl3 163.98(16) . . ?
N1 Ti1 Cl3 85.69(15) . . ?
N3 Ti1 Cl3 84.81(14) . . ?
Cl2 Ti1 Cl3 94.60(7) . . ?
Cl1 Ti1 Cl3 93.79(8) . . ?
C12 O1 Ti1 136.5(4) . . ?
C3 N1 N2 105.1(6) . . ?
C3 N1 Ti1 136.4(5) . . ?
N2 N1 Ti1 117.9(4) . . ?
C1 N2 N1 112.4(5) . . ?
C1 N2 C11 128.2(6) . . ?
N1 N2 C11 119.3(5) . . ?
C8 N3 N4 105.2(5) . . ?
C8 N3 Ti1 137.8(5) . . ?
N4 N3 Ti1 116.8(4) . . ?
C6 N4 N3 110.8(5) . . ?
C6 N4 C11 128.9(6) . . ?
N3 N4 C11 120.1(5) . . ?
N2 C1 C2 105.4(6) . . ?
N2 C1 C5 123.8(6) . . ?
C2 C1 C5 130.7(7) . . ?
C1 C2 C3 108.3(6) . . ?
N1 C3 C2 108.7(7) . . ?
N1 C3 C4 122.7(6) . . ?
C2 C3 C4 128.7(6) . . ?
C7 C6 N4 105.8(6) . . ?
C7 C6 C9 130.8(7) . . ?
N4 C6 C9 123.2(6) . . ?
C6 C7 C8 108.3(6) . . ?
N3 C8 C7 109.8(6) . . ?
N3 C8 C10 123.3(7) . . ?
C7 C8 C10 126.9(7) . . ?
N4 C11 N2 108.9(5) . . ?
N4 C11 C12 112.7(5) . . ?
N2 C11 C12 109.2(5) . . ?
O1 C12 C13 111.7(5) . . ?
O1 C12 C11 107.9(5) . . ?
C13 C12 C11 114.1(5) . . ?
C18 C13 C14 118.1(6) . . ?
C18 C13 C12 119.8(6) . . ?
C14 C13 C12 122.1(6) . . ?
C13 C14 C15 106.0(6) . . ?
C13 C14 C19 109.7(6) . . ?
C15 C14 C19 85.9(5) . . ?
C16 C15 C14 87.3(6) . . ?
C17 C16 C15 108.7(6) . . ?
C17 C16 C19 111.8(6) . . ?
C15 C16 C19 86.6(5) . . ?
C18 C17 C16 111.0(6) . . ?
C13 C18 C17 119.0(7) . . ?
C21 C19 C20 107.5(6) . . ?
C21 C19 C16 120.1(6) . . ?
C20 C19 C16 112.9(6) . . ?
C21 C19 C14 118.7(6) . . ?
C20 C19 C14 111.3(6) . . ?
C16 C19 C14 85.0(5) . . ?

loop_
_geom_bond_atom_site_label_1
_geom_bond_atom_site_label_2
_geom_bond_distance
_geom_bond_site_symmetry_2
_geom_bond_publ_flag
Ti1 O1 1.802(4) . ?
Ti1 N1 2.206(6) . ?
Ti1 N3 2.210(5) . ?
Ti1 Cl2 2.255(2) . ?
Ti1 Cl1 2.289(2) . ?
Ti1 Cl3 2.323(2) . ?
O1 C12 1.412(7) . ?
N1 C3 1.365(8) . ?
N1 N2 1.368(7) . ?
N2 C1 1.366(8) . ?
N2 C11 1.456(8) . ?
N3 C8 1.337(8) . ?
N3 N4 1.388(7) . ?
N4 C6 1.356(8) . ?
N4 C11 1.442(8) . ?
C1 C2 1.363(9) . ?
C1 C5 1.490(9) . ?
C2 C3 1.406(9) . ?
C3 C4 1.487(10) . ?
C6 C7 1.362(9) . ?
C6 C9 1.483(9) . ?
C7 C8 1.377(9) . ?
C8 C10 1.496(9) . ?
C11 C12 1.522(8) . ?
C12 C13 1.515(8) . ?
C13 C18 1.320(9) . ?
C13 C14 1.509(9) . ?
C14 C15 1.533(9) . ?
C14 C19 1.570(9) . ?
C15 C16 1.528(9) . ?
C16 C17 1.510(10) . ?
C16 C19 1.556(10) . ?
C17 C18 1.494(9) . ?
C19 C21 1.481(10) . ?
C19 C20 1.519(9) . ?
